data_8102409
loop_
_publ_author_name
'Ming Yue'
'Yue Zou'

_publ_section_title
;
 Crystal structure of
 dichloro-bis((R,E)-N-((furan-2-yl)methylene)-1-phenylethanamine)palladium(II),
 PdCl2(C13H13NO)2
;
_journal_issue 1
_journal_name_full 'Zeitschrift f\"ur Kristallographie - New Crystal Structures'
_journal_page_first 155
_journal_volume 224
_journal_year 2009
_chemical_absolute_configuration rmad
_chemical_formula_sum 'C26 H26 Cl2 N2 O2 Pd'
_chemical_formula_weight 575.79
_chemical_name_common
;
chloro bis((R,E)-N-((furan-2-yl)methylene)-1-phenylethanamine) palladium(II)
;
_space_group_IT_number 19
_symmetry_cell_setting orthorhombic
_symmetry_space_group_name_Hall 'P 2ac 2ab'
_symmetry_space_group_name_H-M 'P 21 21 21'
_atom_sites_solution_hydrogens geom
_atom_sites_solution_primary direct
_atom_sites_solution_secondary difmap
_audit_creation_method SHELXL-97
_cell_angle_alpha 90.00
_cell_angle_beta 90.00
_cell_angle_gamma 90.00
_cell_formula_units_Z 4
_cell_length_a 12.191(2)
_cell_length_b 14.123(3)
_cell_length_c 14.496(3)
_cell_measurement_reflns_used 8546
_cell_measurement_temperature 113(2)
_cell_measurement_theta_max 27.884
_cell_measurement_theta_min 2.039
_cell_volume 2495.8(8)
_computing_cell_refinement crystalclear
_computing_data_collection crystalclear
_computing_data_reduction crystalclear
_computing_molecular_graphics 'Bruker SHELXTL'
_computing_publication_material 'Bruker SHELXTL'
_computing_structure_refinement 'SHELXL-97 (Sheldrick, 1997)'
_computing_structure_solution 'SHELXS-97 (Sheldrick, 1990)'
_diffrn_ambient_temperature 113(2)
_diffrn_measured_fraction_theta_full 0.997
_diffrn_measured_fraction_theta_max 0.997
_diffrn_measurement_device_type 'rigaku saturn'
_diffrn_measurement_method '\w scans'
_diffrn_radiation_monochromator confocal
_diffrn_radiation_source 'rotating anode'
_diffrn_radiation_type MoK\a
_diffrn_radiation_wavelength 0.71073
_diffrn_reflns_av_R_equivalents 0.0372
_diffrn_reflns_av_sigmaI/netI 0.0384
_diffrn_reflns_limit_h_max 14
_diffrn_reflns_limit_h_min -15
_diffrn_reflns_limit_k_max 17
_diffrn_reflns_limit_k_min -18
_diffrn_reflns_limit_l_max 19
_diffrn_reflns_limit_l_min -19
_diffrn_reflns_number 20861
_diffrn_reflns_theta_full 27.87
_diffrn_reflns_theta_max 27.87
_diffrn_reflns_theta_min 2.01
_diffrn_standards_decay_% 0
_diffrn_standards_interval_count 0
_diffrn_standards_interval_time 0
_diffrn_standards_number 0
_exptl_absorpt_coefficient_mu 0.983
_exptl_absorpt_correction_T_max 0.8746
_exptl_absorpt_correction_T_min 0.8585
_exptl_absorpt_correction_type multi-scan
_exptl_absorpt_process_details crystalclear
_exptl_crystal_colour orange
_exptl_crystal_density_diffrn 1.532
_exptl_crystal_density_method 'not measured'
_exptl_crystal_description block
_exptl_crystal_F_000 1168
_exptl_crystal_size_max 0.16
_exptl_crystal_size_mid 0.14
_exptl_crystal_size_min 0.14
_refine_diff_density_max 0.287
_refine_diff_density_min -0.698
_refine_diff_density_rms 0.067
_refine_ls_abs_structure_details 'Flack H D (1983), Acta Cryst. A39, 876-881'
_refine_ls_abs_structure_Flack -0.011(16)
_refine_ls_extinction_method none
_refine_ls_goodness_of_fit_ref 1.033
_refine_ls_hydrogen_treatment constr
_refine_ls_matrix_type full
_refine_ls_number_parameters 344
_refine_ls_number_reflns 5932
_refine_ls_number_restraints 222
_refine_ls_restrained_S_all 1.028
_refine_ls_R_factor_all 0.0304
_refine_ls_R_factor_gt 0.0272
_refine_ls_shift/su_max 0.003
_refine_ls_shift/su_mean 0.000
_refine_ls_structure_factor_coef Fsqd
_refine_ls_weighting_details 'calc w=1/[\s^2^(Fo^2^)+(0.0294P)^2^+0.0000P] where P=(Fo^2^+2Fc^2^)/3'
_refine_ls_weighting_scheme calc
_refine_ls_wR_factor_gt 0.0579
_refine_ls_wR_factor_ref 0.0592
_reflns_number_gt 5424
_reflns_number_total 5932
_reflns_threshold_expression >2sigma(I)
_cod_data_source_file 1267-2511.cff
_cod_data_source_block r81106e
_cod_depositor_comments
;
The following automatic conversions were performed:
'_symmetry_cell_setting' value 'Orthorhombic' changed to 'orthorhombic'
according to '/home/saulius/struct/CIF-dictionaries/cif_core.dic'
dictionary named 'cif_core.dic' version 2.4.1 from
2010-06-29.

'_exptl_absorpt_correction_type' value 'MULTI-SCAN' changed
to 'multi-scan' according to
'/home/saulius/struct/CIF-dictionaries/cif_core.dic' dictionary named
'cif_core.dic' version 2.4.1 from
2010-06-29.

'_refine_ls_hydrogen_treatment' value 'CONSTR' changed to
'constr' according to '/home/saulius/struct/CIF-dictionaries/cif_core.dic'
dictionary named 'cif_core.dic' version 2.4.1 from 2010-06-29.

Automatic conversion script
Id: cif_fix_enum 1555 2011-01-17 13:19:09Z saulius 
;
_cod_original_cell_volume 2495.9(9)
_cod_original_sg_symbol_H-M P2(1)2(1)2(1)
_cod_database_code 8102409

loop_
_symmetry_equiv_pos_as_xyz
'x, y, z'
'-x+1/2, -y, z+1/2'
'-x, y+1/2, -z+1/2'
'x+1/2, -y+1/2, -z'

loop_
_atom_site_label
_atom_site_type_symbol
_atom_site_fract_x
_atom_site_fract_y
_atom_site_fract_z
_atom_site_U_iso_or_equiv
_atom_site_adp_type
_atom_site_occupancy
_atom_site_symmetry_multiplicity
_atom_site_calc_flag
_atom_site_refinement_flags
_atom_site_disorder_assembly
_atom_site_disorder_group
Pd1 Pd 0.260533(13) 0.574372(11) 0.550640(11) 0.01801(5) Uani 1 1 d . A .
Cl1 Cl 0.26174(5) 0.73799(4) 0.54565(4) 0.02815(12) Uani 1 1 d . . .
Cl2 Cl 0.25878(5) 0.40998(3) 0.55708(4) 0.02415(12) Uani 1 1 d . . .
O2 O 0.36167(13) 0.60366(11) 0.37071(10) 0.0220(4) Uani 1 1 d . A .
N1 N 0.09626(14) 0.57317(15) 0.53857(12) 0.0197(4) Uani 1 1 d . . .
N2 N 0.42532(14) 0.57301(14) 0.56066(13) 0.0201(4) Uani 1 1 d . . .
O1 O -0.0257(10) 0.6104(10) 0.7675(8) 0.024(2) Uani 0.344(9) 1 d PDU A 1
C1 C 0.0383(11) 0.6223(16) 0.8460(11) 0.023(2) Uani 0.344(9) 1 d PDU A 1
H1A H 0.0105 0.6359 0.9042 0.027 Uiso 0.344(9) 1 calc PR A 1
C2 C 0.1462(12) 0.6117(12) 0.8269(11) 0.023(2) Uani 0.344(9) 1 d PDU A 1
H2A H 0.2055 0.6153 0.8671 0.027 Uiso 0.344(9) 1 calc PR A 1
C3 C 0.1470(16) 0.5934(12) 0.7281(12) 0.020(2) Uani 0.344(9) 1 d PDU A 1
H3A H 0.2054 0.5701 0.6937 0.024 Uiso 0.344(9) 1 calc PR A 1
C4 C 0.0460(13) 0.6170(16) 0.6959(7) 0.018(2) Uani 0.344(9) 1 d PDU A 1
C5 C 0.02491(19) 0.58970(16) 0.60144(15) 0.0214(5) Uani 0.344(9) 1 d PD A 1
H5A H -0.0483 0.5835 0.5845 0.026 Uiso 0.344(9) 1 calc PR A 1
O1' O 0.1459(5) 0.6124(4) 0.7384(4) 0.0245(12) Uani 0.656(9) 1 d PDU A 2
C1' C 0.1198(6) 0.6248(6) 0.8321(6) 0.0274(15) Uani 0.656(9) 1 d PDU A 2
H1'A H 0.1719 0.6287 0.8788 0.033 Uiso 0.656(9) 1 calc PR A 2
C2' C 0.0124(6) 0.6303(9) 0.8463(6) 0.0289(15) Uani 0.656(9) 1 d PDU A 2
H2'A H -0.0234 0.6360 0.9027 0.035 Uiso 0.656(9) 1 calc PR A 2
C3' C -0.0374(9) 0.6254(7) 0.7558(6) 0.0224(14) Uani 0.656(9) 1 d PDU A 2
H3'A H -0.1107 0.6351 0.7406 0.027 Uiso 0.656(9) 1 calc PR A 2
C4' C 0.0467(7) 0.6036(8) 0.6974(4) 0.0199(15) Uani 0.656(9) 1 d PDU A 2
C5' C 0.02491(19) 0.58970(16) 0.60144(15) 0.0214(5) Uani 0.656(9) 1 d P A 2
H5'A H -0.0480 0.5930 0.5829 0.026 Uiso 0.656(9) 1 calc PR A 2
C6 C 0.05916(19) 0.55191(17) 0.44255(17) 0.0250(5) Uani 1 1 d . A .
H6A H 0.1191 0.5174 0.4126 0.030 Uiso 1 1 calc R . .
C7 C 0.0468(2) 0.6443(2) 0.39147(19) 0.0334(7) Uani 1 1 d . . .
H7A H 0.1135 0.6801 0.3966 0.050 Uiso 1 1 calc R A .
H7B H -0.0127 0.6798 0.4177 0.050 Uiso 1 1 calc R . .
H7C H 0.0318 0.6318 0.3276 0.050 Uiso 1 1 calc R . .
C8 C -0.04116(19) 0.48705(16) 0.44001(16) 0.0215(5) Uani 1 1 d . . .
C9 C -0.0275(2) 0.39175(17) 0.46590(16) 0.0251(5) Uani 1 1 d . A .
H9A H 0.0400 0.3713 0.4884 0.030 Uiso 1 1 calc R . .
C10 C -0.1127(2) 0.32857(17) 0.45833(17) 0.0279(5) Uani 1 1 d . . .
H10A H -0.1020 0.2656 0.4748 0.034 Uiso 1 1 calc R A .
C11 C -0.2137(2) 0.35752(19) 0.42671(17) 0.0308(6) Uani 1 1 d . A .
H11A H -0.2708 0.3143 0.4208 0.037 Uiso 1 1 calc R . .
C12 C -0.2293(2) 0.45167(17) 0.40387(18) 0.0329(6) Uani 1 1 d . . .
H12A H -0.2980 0.4722 0.3845 0.039 Uiso 1 1 calc R A .
C13 C -0.1430(2) 0.51610(17) 0.40956(16) 0.0267(6) Uani 1 1 d . A .
H13A H -0.1541 0.5789 0.3928 0.032 Uiso 1 1 calc R . .
C14 C 0.3653(2) 0.62149(17) 0.27828(16) 0.0263(6) Uani 1 1 d . . .
H14A H 0.3049 0.6186 0.2391 0.032 Uiso 1 1 calc R . .
C15 C 0.4669(2) 0.64358(18) 0.25147(17) 0.0278(6) Uani 1 1 d . . .
H15A H 0.4897 0.6577 0.1918 0.033 Uiso 1 1 calc R . .
C16 C 0.5330(2) 0.64122(17) 0.33136(17) 0.0256(5) Uani 1 1 d . A .
H16A H 0.6076 0.6545 0.3347 0.031 Uiso 1 1 calc R . .
C17 C 0.46692(19) 0.61586(18) 0.40199(17) 0.0195(5) Uani 1 1 d . . .
C18 C 0.49268(19) 0.59558(15) 0.49666(15) 0.0206(5) Uani 1 1 d . A .
H18A H 0.5663 0.5993 0.5132 0.025 Uiso 1 1 calc R . .
C19 C 0.4676(2) 0.54943(17) 0.65538(17) 0.0268(6) Uani 1 1 d . A .
H19A H 0.4092 0.5142 0.6867 0.032 Uiso 1 1 calc R . .
C20 C 0.4834(3) 0.6406(2) 0.7091(2) 0.0445(9) Uani 1 1 d . . .
H20A H 0.4170 0.6770 0.7073 0.067 Uiso 1 1 calc R A .
H20B H 0.5420 0.6765 0.6820 0.067 Uiso 1 1 calc R . .
H20C H 0.5014 0.6259 0.7720 0.067 Uiso 1 1 calc R . .
C21 C 0.5670(2) 0.48473(17) 0.65295(16) 0.0213(5) Uani 1 1 d . . .
C22 C 0.6731(2) 0.51590(18) 0.66807(18) 0.0287(6) Uani 1 1 d . A .
H22A H 0.6867 0.5801 0.6768 0.034 Uiso 1 1 calc R . .
C23 C 0.7594(2) 0.45186(17) 0.67025(16) 0.0302(6) Uani 1 1 d . . .
H23A H 0.8303 0.4734 0.6811 0.036 Uiso 1 1 calc R A .
C24 C 0.7411(2) 0.35696(16) 0.65659(16) 0.0279(5) Uani 1 1 d . A .
H24A H 0.7990 0.3142 0.6596 0.034 Uiso 1 1 calc R . .
C25 C 0.6357(2) 0.32530(17) 0.63835(17) 0.0260(5) Uani 1 1 d . . .
H25A H 0.6229 0.2614 0.6271 0.031 Uiso 1 1 calc R A .
C26 C 0.5501(2) 0.38882(17) 0.63689(16) 0.0233(5) Uani 1 1 d . A .
H26A H 0.4795 0.3671 0.6249 0.028 Uiso 1 1 calc R . .

loop_
_atom_site_aniso_label
_atom_site_aniso_U_11
_atom_site_aniso_U_22
_atom_site_aniso_U_33
_atom_site_aniso_U_23
_atom_site_aniso_U_13
_atom_site_aniso_U_12
Pd1 0.01926(8) 0.01782(8) 0.01695(8) -0.00162(6) 0.00192(7) 0.00232(7)
Cl1 0.0257(3) 0.0179(3) 0.0408(3) -0.0050(2) -0.0018(4) 0.0021(2)
Cl2 0.0260(3) 0.0190(3) 0.0274(3) 0.0028(2) 0.0049(4) 0.0026(2)
O2 0.0220(8) 0.0271(9) 0.0171(8) 0.0000(6) -0.0030(7) -0.0005(7)
N1 0.0228(9) 0.0199(9) 0.0164(10) -0.0029(9) -0.0003(7) -0.0017(9)
N2 0.0243(9) 0.0195(9) 0.0164(9) -0.0021(10) -0.0008(8) 0.0036(9)
O1 0.024(3) 0.026(4) 0.021(3) 0.012(3) 0.004(3) -0.001(3)
C1 0.027(4) 0.022(4) 0.019(3) 0.001(3) 0.009(3) 0.006(4)
C2 0.029(4) 0.014(4) 0.025(3) 0.002(3) -0.001(3) 0.004(3)
C3 0.030(3) 0.011(4) 0.018(3) -0.006(3) 0.006(3) 0.001(3)
C4 0.025(3) 0.009(4) 0.020(3) 0.006(3) 0.001(3) 0.000(3)
C5 0.0208(12) 0.0214(13) 0.0219(12) -0.0044(10) 0.0016(9) -0.0028(10)
O1' 0.0270(16) 0.021(3) 0.026(2) -0.0009(17) 0.0035(15) 0.0033(18)
C1' 0.031(3) 0.021(3) 0.030(2) 0.004(2) -0.011(3) 0.000(3)
C2' 0.034(3) 0.030(3) 0.022(2) -0.0028(19) 0.012(2) 0.003(3)
C3' 0.025(3) 0.022(3) 0.020(3) 0.009(2) -0.001(2) -0.002(2)
C4' 0.030(2) 0.011(3) 0.019(2) 0.0000(17) 0.0020(19) -0.0026(19)
C5' 0.0208(12) 0.0214(13) 0.0219(12) -0.0044(10) 0.0016(9) -0.0028(10)
C6 0.0272(12) 0.0298(14) 0.0179(12) -0.0027(10) 0.0001(11) -0.0014(10)
C7 0.0355(15) 0.0392(17) 0.0255(15) 0.0061(12) -0.0058(12) -0.0094(13)
C8 0.0287(12) 0.0213(12) 0.0146(11) -0.0050(9) 0.0014(11) -0.0026(10)
C9 0.0310(13) 0.0254(12) 0.0187(13) -0.0023(9) 0.0017(10) 0.0061(10)
C10 0.0387(14) 0.0223(12) 0.0228(13) -0.0018(10) 0.0005(12) 0.0012(11)
C11 0.0381(16) 0.0276(13) 0.0266(13) -0.0015(10) -0.0076(11) -0.0092(12)
C12 0.0333(15) 0.0277(13) 0.0377(14) -0.0008(10) -0.0149(13) -0.0007(12)
C13 0.0329(14) 0.0211(13) 0.0259(13) -0.0017(10) -0.0088(11) 0.0007(11)
C14 0.0324(14) 0.0292(14) 0.0173(12) 0.0029(10) -0.0071(11) 0.0045(12)
C15 0.0337(14) 0.0303(14) 0.0195(12) 0.0033(10) 0.0040(11) 0.0034(12)
C16 0.0255(13) 0.0266(13) 0.0248(13) 0.0011(10) 0.0009(10) 0.0019(11)
C17 0.0172(12) 0.0205(12) 0.0209(12) -0.0029(10) -0.0034(10) 0.0021(10)
C18 0.0173(11) 0.0212(13) 0.0234(13) -0.0014(9) -0.0015(10) 0.0004(9)
C19 0.0369(14) 0.0300(14) 0.0136(12) -0.0003(10) -0.0026(10) 0.0084(11)
C20 0.074(2) 0.0368(17) 0.0223(15) -0.0086(13) -0.0144(15) 0.0293(17)
C21 0.0264(13) 0.0237(12) 0.0138(11) 0.0008(9) -0.0019(10) 0.0031(10)
C22 0.0322(14) 0.0223(13) 0.0317(15) -0.0011(10) -0.0102(12) 0.0003(11)
C23 0.0225(13) 0.0339(13) 0.0342(13) 0.0006(10) -0.0081(12) -0.0040(12)
C24 0.0268(14) 0.0288(12) 0.0282(12) 0.0026(9) -0.0045(12) 0.0057(13)
C25 0.0288(13) 0.0227(13) 0.0265(13) 0.0003(10) -0.0024(11) -0.0032(11)
C26 0.0216(13) 0.0264(13) 0.0217(12) 0.0029(10) -0.0018(10) -0.0023(10)

loop_
_atom_type_symbol
_atom_type_description
_atom_type_scat_dispersion_real
_atom_type_scat_dispersion_imag
_atom_type_scat_source
C C 0.0033 0.0016 'International Tables Vol C Tables 4.2.6.8 and 6.1.1.4'
H H 0.0000 0.0000 'International Tables Vol C Tables 4.2.6.8 and 6.1.1.4'
N N 0.0061 0.0033 'International Tables Vol C Tables 4.2.6.8 and 6.1.1.4'
O O 0.0106 0.0060 'International Tables Vol C Tables 4.2.6.8 and 6.1.1.4'
Cl Cl 0.1484 0.1585 'International Tables Vol C Tables 4.2.6.8 and 6.1.1.4'
Pd Pd -0.9988 1.0072 'International Tables Vol C Tables 4.2.6.8 and 6.1.1.4'

loop_
_geom_angle_atom_site_label_1
_geom_angle_atom_site_label_2
_geom_angle_atom_site_label_3
_geom_angle
_geom_angle_site_symmetry_1
_geom_angle_site_symmetry_3
_geom_angle_publ_flag
N1 Pd1 N2 178.65(8) . . ?
N1 Pd1 Cl1 90.69(6) . . ?
N2 Pd1 Cl1 90.31(6) . . ?
N1 Pd1 Cl2 89.19(6) . . ?
N2 Pd1 Cl2 89.81(6) . . ?
Cl1 Pd1 Cl2 179.47(2) . . ?
C14 O2 C17 105.75(19) . . ?
C5 N1 C6 119.58(18) . . ?
C5 N1 Pd1 127.80(16) . . ?
C6 N1 Pd1 112.61(13) . . ?
C18 N2 C19 119.80(19) . . ?
C18 N2 Pd1 125.84(16) . . ?
C19 N2 Pd1 114.20(15) . . ?
C4 O1 C1 104.8(12) . . ?
C2 C1 O1 111.4(13) . . ?
C2 C1 H1A 124.3 . . ?
O1 C1 H1A 124.3 . . ?
C1 C2 C3 103.2(14) . . ?
C1 C2 H2A 128.4 . . ?
C3 C2 H2A 128.4 . . ?
C4 C3 C2 106.7(13) . . ?
C4 C3 H3A 126.6 . . ?
C2 C3 H3A 126.6 . . ?
C3 C4 O1 107.7(14) . . ?
C3 C4 C5 114.9(12) . . ?
O1 C4 C5 126.2(13) . . ?
N1 C5 C4 127.0(7) . . ?
N1 C5 H5A 116.5 . . ?
C4 C5 H5A 116.5 . . ?
C4' O1' C1' 103.5(6) . . ?
C2' C1' O1' 112.4(7) . . ?
C2' C1' H1'A 123.8 . . ?
O1' C1' H1'A 123.8 . . ?
C1' C2' C3' 105.6(8) . . ?
C1' C2' H2'A 127.2 . . ?
C3' C2' H2'A 127.2 . . ?
C4' C3' C2' 104.9(7) . . ?
C4' C3' H3'A 127.5 . . ?
C2' C3' H3'A 127.5 . . ?
O1' C4' C3' 112.3(6) . . ?
N1 C6 C7 108.3(2) . . ?
N1 C6 C8 112.65(19) . . ?
C7 C6 C8 115.3(2) . . ?
N1 C6 H6A 106.7 . . ?
C7 C6 H6A 106.7 . . ?
C8 C6 H6A 106.7 . . ?
C6 C7 H7A 109.5 . . ?
C6 C7 H7B 109.5 . . ?
H7A C7 H7B 109.5 . . ?
C6 C7 H7C 109.5 . . ?
H7A C7 H7C 109.5 . . ?
H7B C7 H7C 109.5 . . ?
C13 C8 C9 118.4(2) . . ?
C13 C8 C6 123.3(2) . . ?
C9 C8 C6 118.2(2) . . ?
C10 C9 C8 120.7(2) . . ?
C10 C9 H9A 119.7 . . ?
C8 C9 H9A 119.7 . . ?
C9 C10 C11 120.7(2) . . ?
C9 C10 H10A 119.7 . . ?
C11 C10 H10A 119.7 . . ?
C10 C11 C12 119.2(3) . . ?
C10 C11 H11A 120.4 . . ?
C12 C11 H11A 120.4 . . ?
C11 C12 C13 120.6(2) . . ?
C11 C12 H12A 119.7 . . ?
C13 C12 H12A 119.7 . . ?
C8 C13 C12 120.3(2) . . ?
C8 C13 H13A 119.9 . . ?
C12 C13 H13A 119.9 . . ?
C15 C14 O2 111.0(2) . . ?
C15 C14 H14A 124.5 . . ?
O2 C14 H14A 124.5 . . ?
C14 C15 C16 106.6(2) . . ?
C14 C15 H15A 126.7 . . ?
C16 C15 H15A 126.7 . . ?
C17 C16 C15 106.7(2) . . ?
C17 C16 H16A 126.6 . . ?
C15 C16 H16A 126.6 . . ?
C16 C17 O2 109.9(2) . . ?
C16 C17 C18 130.3(2) . . ?
O2 C17 C18 119.7(2) . . ?
N2 C18 C17 127.0(2) . . ?
N2 C18 H18A 116.5 . . ?
C17 C18 H18A 116.5 . . ?
N2 C19 C20 108.9(2) . . ?
N2 C19 C21 112.69(19) . . ?
C20 C19 C21 114.9(2) . . ?
N2 C19 H19A 106.6 . . ?
C20 C19 H19A 106.6 . . ?
C21 C19 H19A 106.6 . . ?
C19 C20 H20A 109.5 . . ?
C19 C20 H20B 109.5 . . ?
H20A C20 H20B 109.5 . . ?
C19 C20 H20C 109.5 . . ?
H20A C20 H20C 109.5 . . ?
H20B C20 H20C 109.5 . . ?
C22 C21 C26 118.4(2) . . ?
C22 C21 C19 123.4(2) . . ?
C26 C21 C19 118.2(2) . . ?
C21 C22 C23 120.3(2) . . ?
C21 C22 H22A 119.8 . . ?
C23 C22 H22A 119.8 . . ?
C24 C23 C22 120.7(3) . . ?
C24 C23 H23A 119.7 . . ?
C22 C23 H23A 119.7 . . ?
C23 C24 C25 119.6(2) . . ?
C23 C24 H24A 120.2 . . ?
C25 C24 H24A 120.2 . . ?
C26 C25 C24 119.7(2) . . ?
C26 C25 H25A 120.1 . . ?
C24 C25 H25A 120.1 . . ?
C25 C26 C21 121.3(2) . . ?
C25 C26 H26A 119.3 . . ?
C21 C26 H26A 119.3 . . ?

loop_
_geom_bond_atom_site_label_1
_geom_bond_atom_site_label_2
_geom_bond_distance
_geom_bond_site_symmetry_2
_geom_bond_publ_flag
Pd1 N1 2.0103(18) . ?
Pd1 N2 2.0142(18) . ?
Pd1 Cl1 2.3119(7) . ?
Pd1 Cl2 2.3237(7) . ?
O2 C14 1.364(3) . ?
O2 C17 1.372(3) . ?
N1 C5 1.281(3) . ?
N1 C6 1.494(3) . ?
N2 C18 1.279(3) . ?
N2 C19 1.504(3) . ?
O1 C4 1.359(9) . ?
O1 C1 1.391(9) . ?
C1 C2 1.352(9) . ?
C1 H1A 0.9300 . ?
C2 C3 1.455(9) . ?
C2 H2A 0.9300 . ?
C3 C4 1.359(10) . ?
C3 H3A 0.9300 . ?
C4 C5 1.446(9) . ?
C5 H5A 0.9300 . ?
O1' C4' 1.352(6) . ?
O1' C1' 1.406(6) . ?
C1' C2' 1.328(6) . ?
C1' H1'A 0.9300 . ?
C2' C3' 1.448(7) . ?
C2' H2'A 0.9300 . ?
C3' C4' 1.364(7) . ?
C3' H3'A 0.9300 . ?
C6 C7 1.508(3) . ?
C6 C8 1.528(3) . ?
C6 H6A 0.9800 . ?
C7 H7A 0.9600 . ?
C7 H7B 0.9600 . ?
C7 H7C 0.9600 . ?
C8 C13 1.380(3) . ?
C8 C9 1.407(3) . ?
C9 C10 1.374(3) . ?
C9 H9A 0.9300 . ?
C10 C11 1.376(3) . ?
C10 H10A 0.9300 . ?
C11 C12 1.384(4) . ?
C11 H11A 0.9300 . ?
C12 C13 1.393(3) . ?
C12 H12A 0.9300 . ?
C13 H13A 0.9300 . ?
C14 C15 1.335(3) . ?
C14 H14A 0.9300 . ?
C15 C16 1.411(3) . ?
C15 H15A 0.9300 . ?
C16 C17 1.351(3) . ?
C16 H16A 0.9300 . ?
C17 C18 1.437(3) . ?
C18 H18A 0.9300 . ?
C19 C20 1.517(4) . ?
C19 C21 1.518(3) . ?
C19 H19A 0.9800 . ?
C20 H20A 0.9600 . ?
C20 H20B 0.9600 . ?
C20 H20C 0.9600 . ?
C21 C22 1.384(3) . ?
C21 C26 1.390(3) . ?
C22 C23 1.387(3) . ?
C22 H22A 0.9300 . ?
C23 C24 1.373(3) . ?
C23 H23A 0.9300 . ?
C24 C25 1.385(3) . ?
C24 H24A 0.9300 . ?
C25 C26 1.377(3) . ?
C25 H25A 0.9300 . ?
C26 H26A 0.9300 . ?

loop_
_geom_torsion_atom_site_label_1
_geom_torsion_atom_site_label_2
_geom_torsion_atom_site_label_3
_geom_torsion_atom_site_label_4
_geom_torsion
_geom_torsion_site_symmetry_1
_geom_torsion_site_symmetry_2
_geom_torsion_site_symmetry_3
_geom_torsion_site_symmetry_4
_geom_torsion_publ_flag
N2 Pd1 N1 C5 143(3) . . . . ?
Cl1 Pd1 N1 C5 -78.1(2) . . . . ?
Cl2 Pd1 N1 C5 101.4(2) . . . . ?
N2 Pd1 N1 C6 -38(3) . . . . ?
Cl1 Pd1 N1 C6 100.55(15) . . . . ?
Cl2 Pd1 N1 C6 -79.98(15) . . . . ?
N1 Pd1 N2 C18 69(3) . . . . ?
Cl1 Pd1 N2 C18 -69.9(2) . . . . ?
Cl2 Pd1 N2 C18 110.7(2) . . . . ?
N1 Pd1 N2 C19 -116(3) . . . . ?
Cl1 Pd1 N2 C19 105.61(15) . . . . ?
Cl2 Pd1 N2 C19 -73.87(15) . . . . ?
C4 O1 C1 C2 -16(2) . . . . ?
O1 C1 C2 C3 1.0(19) . . . . ?
C1 C2 C3 C4 14(2) . . . . ?
C2 C3 C4 O1 -24(2) . . . . ?
C2 C3 C4 C5 -170.7(13) . . . . ?
C1 O1 C4 C3 25(2) . . . . ?
C1 O1 C4 C5 165.9(18) . . . . ?
C6 N1 C5 C4 -176.0(11) . . . . ?
Pd1 N1 C5 C4 2.6(12) . . . . ?
C3 C4 C5 N1 -22(2) . . . . ?
O1 C4 C5 N1 -161.5(14) . . . . ?
C4' O1' C1' C2' -4.4(10) . . . . ?
O1' C1' C2' C3' -2.6(10) . . . . ?
C1' C2' C3' C4' 8.6(11) . . . . ?
C1' O1' C4' C3' 10.3(12) . . . . ?
C2' C3' C4' O1' -12.0(13) . . . . ?
C5 N1 C6 C7 87.8(3) . . . . ?
Pd1 N1 C6 C7 -90.9(2) . . . . ?
C5 N1 C6 C8 -40.9(3) . . . . ?
Pd1 N1 C6 C8 140.38(16) . . . . ?
N1 C6 C8 C13 112.8(3) . . . . ?
C7 C6 C8 C13 -12.2(3) . . . . ?
N1 C6 C8 C9 -70.3(3) . . . . ?
C7 C6 C8 C9 164.7(2) . . . . ?
C13 C8 C9 C10 2.0(4) . . . . ?
C6 C8 C9 C10 -175.1(2) . . . . ?
C8 C9 C10 C11 -1.1(4) . . . . ?
C9 C10 C11 C12 -1.0(4) . . . . ?
C10 C11 C12 C13 2.3(4) . . . . ?
C9 C8 C13 C12 -0.7(4) . . . . ?
C6 C8 C13 C12 176.1(2) . . . . ?
C11 C12 C13 C8 -1.4(4) . . . . ?
C17 O2 C14 C15 0.2(3) . . . . ?
O2 C14 C15 C16 -0.8(3) . . . . ?
C14 C15 C16 C17 1.1(3) . . . . ?
C15 C16 C17 O2 -1.0(3) . . . . ?
C15 C16 C17 C18 174.5(2) . . . . ?
C14 O2 C17 C16 0.5(3) . . . . ?
C14 O2 C17 C18 -175.6(2) . . . . ?
C19 N2 C18 C17 177.0(2) . . . . ?
Pd1 N2 C18 C17 -7.8(3) . . . . ?
C16 C17 C18 N2 179.0(3) . . . . ?
O2 C17 C18 N2 -5.8(4) . . . . ?
C18 N2 C19 C20 84.3(3) . . . . ?
Pd1 N2 C19 C20 -91.5(2) . . . . ?
C18 N2 C19 C21 -44.5(3) . . . . ?
Pd1 N2 C19 C21 139.71(18) . . . . ?
N2 C19 C21 C22 103.7(3) . . . . ?
C20 C19 C21 C22 -21.9(4) . . . . ?
N2 C19 C21 C26 -77.9(3) . . . . ?
C20 C19 C21 C26 156.5(2) . . . . ?
C26 C21 C22 C23 -2.3(4) . . . . ?
C19 C21 C22 C23 176.1(2) . . . . ?
C21 C22 C23 C24 0.6(4) . . . . ?
C22 C23 C24 C25 1.5(4) . . . . ?
C23 C24 C25 C26 -2.0(4) . . . . ?
C24 C25 C26 C21 0.3(4) . . . . ?
C22 C21 C26 C25 1.8(4) . . . . ?
C19 C21 C26 C25 -176.7(2) . . . . ?
